data_7103270
loop_
_publ_author_name
'Kang, Jun Yong'
'Bugarin, Alejandro'
'Connell, Brian T'

_publ_section_title
;
 Conversion of nitrosobenzenes to isoxazolidines: an efficient cascade
 process utilizing reactive nitrone intermediates.
;
_journal_issue 30
_journal_name_full 'Chemical communications (Cambridge, England)'
_journal_page_first 3522
_journal_page_last 3524
_journal_paper_doi 10.1039/b806374e
_journal_year 2008
_chemical_formula_sum 'C16 H17 N O'
_chemical_formula_weight 239.31
_chemical_name_systematic
;
?
;
_space_group_IT_number 60
_symmetry_cell_setting orthorhombic
_symmetry_space_group_name_Hall '-P 2n 2ab'
_symmetry_space_group_name_H-M 'P b c n'
_atom_sites_solution_hydrogens geom
_atom_sites_solution_primary direct
_atom_sites_solution_secondary difmap
_audit_creation_method SHELXL-97
_cell_angle_alpha 90.00
_cell_angle_beta 90.00
_cell_angle_gamma 90.00
_cell_formula_units_Z 8
_cell_length_a 15.772(8)
_cell_length_b 6.743(4)
_cell_length_c 24.033(13)
_cell_measurement_reflns_used 5156
_cell_measurement_temperature 110(2)
_cell_measurement_theta_max 27.52
_cell_measurement_theta_min 2.58
_cell_volume 2556(2)
_computing_cell_refinement 'Bruker SMART'
_computing_data_collection 'Bruker SMART'
_computing_data_reduction 'Bruker SAINT'
_computing_molecular_graphics 'X-SEED (Barbour, 2001)'
_computing_publication_material 'Bruker SHELXTL'
_computing_structure_refinement 'SHELXL-97 (Sheldrick, 1997)'
_computing_structure_solution 'SHELXS-97 (Sheldrick, 1990)'
_diffrn_ambient_temperature 110(2)
_diffrn_measured_fraction_theta_full 0.994
_diffrn_measured_fraction_theta_max 0.994
_diffrn_measurement_device_type 'CCD area detector'
_diffrn_measurement_method 'omega scans'
_diffrn_radiation_monochromator graphite
_diffrn_radiation_source 'fine-focus sealed tube'
_diffrn_radiation_type MoK\a
_diffrn_radiation_wavelength 0.71073
_diffrn_reflns_av_R_equivalents 0.0399
_diffrn_reflns_av_sigmaI/netI 0.0209
_diffrn_reflns_limit_h_max 20
_diffrn_reflns_limit_h_min -20
_diffrn_reflns_limit_k_max 8
_diffrn_reflns_limit_k_min -8
_diffrn_reflns_limit_l_max 30
_diffrn_reflns_limit_l_min -31
_diffrn_reflns_number 26298
_diffrn_reflns_theta_full 27.55
_diffrn_reflns_theta_max 27.55
_diffrn_reflns_theta_min 1.69
_exptl_absorpt_coefficient_mu 0.077
_exptl_absorpt_correction_T_max 0.9810
_exptl_absorpt_correction_T_min 0.9698
_exptl_absorpt_correction_type multi-scan
_exptl_absorpt_process_details 'SADABS; (Sheldrick, 2006)'
_exptl_crystal_colour colorless
_exptl_crystal_density_diffrn 1.244
_exptl_crystal_density_method 'not measured'
_exptl_crystal_description block
_exptl_crystal_F_000 1024
_exptl_crystal_size_max 0.40
_exptl_crystal_size_mid 0.27
_exptl_crystal_size_min 0.25
_refine_diff_density_max 0.695
_refine_diff_density_min -0.292
_refine_diff_density_rms 0.090
_refine_ls_extinction_method none
_refine_ls_goodness_of_fit_ref 1.094
_refine_ls_hydrogen_treatment constr
_refine_ls_matrix_type full
_refine_ls_number_parameters 164
_refine_ls_number_reflns 2941
_refine_ls_number_restraints 0
_refine_ls_restrained_S_all 1.094
_refine_ls_R_factor_all 0.0804
_refine_ls_R_factor_gt 0.0705
_refine_ls_shift/su_max 0.002
_refine_ls_shift/su_mean 0.000
_refine_ls_structure_factor_coef Fsqd
_refine_ls_weighting_details 'calc w=1/[\s^2^(Fo^2^)+(0.1229P)^2^+0.7678P] where P=(Fo^2^+2Fc^2^)/3'
_refine_ls_weighting_scheme calc
_refine_ls_wR_factor_gt 0.1715
_refine_ls_wR_factor_ref 0.1870
_reflns_number_gt 2386
_reflns_number_total 2941
_reflns_threshold_expression >2sigma(I)
_cod_data_source_file b806374e.txt
_cod_data_source_block pbcn
_cod_depositor_comments
;
The following automatic conversions were performed:
'_symmetry_cell_setting' value 'Orthorhombic' changed to 'orthorhombic'
according to '/home/saulius/struct/CIF-dictionaries/cif_core.dic'
dictionary named 'cif_core.dic' version 2.4.1 from 2010-06-29.

Automatic conversion script
Id: cif_fix_enum 1527 2010-12-29 10:47:43Z saulius 
;
_cod_original_sg_symbol_H-M Pbcn
_cod_database_code 7103270

loop_
_symmetry_equiv_pos_as_xyz
'x, y, z'
'-x+1/2, -y+1/2, z+1/2'
'-x, y, -z+1/2'
'x+1/2, -y+1/2, -z'
'-x, -y, -z'
'x-1/2, y-1/2, -z-1/2'
'x, -y, z-1/2'
'-x-1/2, y-1/2, z'

loop_
_atom_site_label
_atom_site_type_symbol
_atom_site_fract_x
_atom_site_fract_y
_atom_site_fract_z
_atom_site_U_iso_or_equiv
_atom_site_adp_type
_atom_site_occupancy
_atom_site_symmetry_multiplicity
_atom_site_calc_flag
_atom_site_refinement_flags
_atom_site_disorder_assembly
_atom_site_disorder_group
C1 C 0.87180(9) 0.2305(2) 0.62518(6) 0.0234(3) Uani 1 1 d . . .
C2 C 0.90531(10) 0.1415(2) 0.67294(7) 0.0274(4) Uani 1 1 d . . .
H2 H 0.9357 0.0203 0.6702 0.033 Uiso 1 1 calc R . .
C3 C 0.89385(10) 0.2311(3) 0.72431(7) 0.0302(4) Uani 1 1 d . . .
H3 H 0.9167 0.1707 0.7567 0.036 Uiso 1 1 calc R . .
C4 C 0.84917(10) 0.4089(3) 0.72912(6) 0.0303(4) Uani 1 1 d . . .
H4 H 0.8406 0.4677 0.7646 0.036 Uiso 1 1 calc R . .
C5 C 0.81731(10) 0.4993(3) 0.68155(6) 0.0283(4) Uani 1 1 d . . .
H5 H 0.7878 0.6216 0.6845 0.034 Uiso 1 1 calc R . .
C6 C 0.82830(9) 0.4123(2) 0.62969(6) 0.0249(3) Uani 1 1 d . . .
H6 H 0.8065 0.4751 0.5973 0.030 Uiso 1 1 calc R . .
C7 C 0.89433(10) -0.0723(2) 0.56915(7) 0.0260(4) Uani 1 1 d . . .
H7A H 0.8506 -0.1386 0.5921 0.031 Uiso 1 1 calc R . .
H7B H 0.9511 -0.1172 0.5813 0.031 Uiso 1 1 calc R . .
C8 C 0.88052(10) -0.1122(2) 0.50738(6) 0.0256(4) Uani 1 1 d . . .
H8A H 0.8496 -0.2382 0.5015 0.031 Uiso 1 1 calc R . .
H8B H 0.9352 -0.1177 0.4872 0.031 Uiso 1 1 calc R . .
C9 C 0.82633(9) 0.0689(2) 0.48802(6) 0.0233(3) Uani 1 1 d . . .
H9 H 0.7705 0.0193 0.4741 0.028 Uiso 1 1 calc R . .
C10 C 0.86840(9) 0.1879(2) 0.44225(6) 0.0224(3) Uani 1 1 d . . .
C11 C 0.86461(9) 0.1201(2) 0.38704(6) 0.0241(3) Uani 1 1 d . . .
C12 C 0.90539(9) 0.2311(2) 0.34579(6) 0.0262(4) Uani 1 1 d . . .
H12 H 0.9031 0.1868 0.3083 0.031 Uiso 1 1 calc R . .
C13 C 0.94940(10) 0.4049(2) 0.35826(7) 0.0278(4) Uani 1 1 d . . .
H13 H 0.9772 0.4772 0.3296 0.033 Uiso 1 1 calc R . .
C14 C 0.95218(10) 0.4712(2) 0.41281(6) 0.0263(4) Uani 1 1 d . . .
H14 H 0.9817 0.5898 0.4218 0.032 Uiso 1 1 calc R . .
C15 C 0.91151(9) 0.3632(2) 0.45457(6) 0.0238(3) Uani 1 1 d . . .
H15 H 0.9132 0.4097 0.4919 0.029 Uiso 1 1 calc R . .
C16 C 0.81529(11) -0.0647(2) 0.37169(7) 0.0314(4) Uani 1 1 d . . .
H16A H 0.8166 -0.0829 0.3312 0.047 Uiso 1 1 calc R . .
H16B H 0.7564 -0.0507 0.3841 0.047 Uiso 1 1 calc R . .
H16C H 0.8410 -0.1802 0.3898 0.047 Uiso 1 1 calc R . .
N1 N 0.88672(8) 0.14467(18) 0.57244(5) 0.0233(3) Uani 1 1 d . . .
O1 O 0.81204(6) 0.18574(15) 0.53726(4) 0.0240(3) Uani 1 1 d . . .

loop_
_atom_site_aniso_label
_atom_site_aniso_U_11
_atom_site_aniso_U_22
_atom_site_aniso_U_33
_atom_site_aniso_U_23
_atom_site_aniso_U_13
_atom_site_aniso_U_12
C1 0.0188(7) 0.0262(7) 0.0253(7) 0.0007(6) 0.0009(5) -0.0021(6)
C2 0.0237(8) 0.0296(8) 0.0290(8) 0.0028(6) 0.0000(6) 0.0013(6)
C3 0.0266(8) 0.0389(9) 0.0251(8) 0.0049(6) -0.0013(6) -0.0015(7)
C4 0.0283(8) 0.0380(9) 0.0248(8) -0.0041(6) -0.0008(6) -0.0030(7)
C5 0.0254(8) 0.0297(8) 0.0296(8) -0.0044(6) -0.0016(6) -0.0002(6)
C6 0.0231(7) 0.0260(7) 0.0257(7) 0.0004(6) -0.0019(6) -0.0011(6)
C7 0.0259(8) 0.0226(7) 0.0293(8) 0.0020(6) 0.0024(6) 0.0038(6)
C8 0.0258(8) 0.0217(7) 0.0294(8) 0.0001(6) 0.0020(6) 0.0013(5)
C9 0.0219(7) 0.0228(7) 0.0252(8) -0.0037(5) 0.0008(5) -0.0007(5)
C10 0.0197(6) 0.0224(7) 0.0251(7) -0.0002(5) -0.0003(5) 0.0029(5)
C11 0.0204(7) 0.0248(7) 0.0272(7) -0.0010(6) -0.0012(6) 0.0028(6)
C12 0.0250(7) 0.0294(8) 0.0241(7) -0.0005(6) 0.0004(6) 0.0043(6)
C13 0.0249(8) 0.0294(8) 0.0292(8) 0.0053(6) 0.0006(6) 0.0020(6)
C14 0.0240(7) 0.0229(7) 0.0320(8) 0.0009(6) -0.0017(6) -0.0007(6)
C15 0.0215(7) 0.0246(7) 0.0254(7) -0.0019(6) -0.0015(5) 0.0015(6)
C16 0.0353(9) 0.0316(8) 0.0274(8) -0.0056(6) -0.0012(6) -0.0055(7)
N1 0.0205(6) 0.0242(7) 0.0253(7) 0.0015(5) -0.0023(5) 0.0017(5)
O1 0.0216(6) 0.0269(6) 0.0236(6) -0.0025(4) -0.0021(4) 0.0039(4)

loop_
_atom_type_symbol
_atom_type_description
_atom_type_scat_dispersion_real
_atom_type_scat_dispersion_imag
_atom_type_scat_source
C C 0.0033 0.0016 'International Tables Vol C Tables 4.2.6.8 and 6.1.1.4'
H H 0.0000 0.0000 'International Tables Vol C Tables 4.2.6.8 and 6.1.1.4'
N N 0.0061 0.0033 'International Tables Vol C Tables 4.2.6.8 and 6.1.1.4'
O O 0.0106 0.0060 'International Tables Vol C Tables 4.2.6.8 and 6.1.1.4'

loop_
_geom_angle_atom_site_label_1
_geom_angle_atom_site_label_2
_geom_angle_atom_site_label_3
_geom_angle
_geom_angle_site_symmetry_1
_geom_angle_site_symmetry_3
_geom_angle_publ_flag
C2 C1 C6 119.61(14) . . ?
C2 C1 N1 119.82(14) . . ?
C6 C1 N1 120.44(13) . . ?
C3 C2 C1 119.62(15) . . ?
C3 C2 H2 120.2 . . ?
C1 C2 H2 120.2 . . ?
C2 C3 C4 120.94(15) . . ?
C2 C3 H3 119.5 . . ?
C4 C3 H3 119.5 . . ?
C5 C4 C3 119.43(15) . . ?
C5 C4 H4 120.3 . . ?
C3 C4 H4 120.3 . . ?
C6 C5 C4 120.52(16) . . ?
C6 C5 H5 119.7 . . ?
C4 C5 H5 119.7 . . ?
C5 C6 C1 119.85(14) . . ?
C5 C6 H6 120.1 . . ?
C1 C6 H6 120.1 . . ?
N1 C7 C8 102.49(12) . . ?
N1 C7 H7A 111.3 . . ?
C8 C7 H7A 111.3 . . ?
N1 C7 H7B 111.3 . . ?
C8 C7 H7B 111.3 . . ?
H7A C7 H7B 109.2 . . ?
C7 C8 C9 103.32(12) . . ?
C7 C8 H8A 111.1 . . ?
C9 C8 H8A 111.1 . . ?
C7 C8 H8B 111.1 . . ?
C9 C8 H8B 111.1 . . ?
H8A C8 H8B 109.1 . . ?
O1 C9 C10 112.07(12) . . ?
O1 C9 C8 105.60(12) . . ?
C10 C9 C8 113.01(12) . . ?
O1 C9 H9 108.7 . . ?
C10 C9 H9 108.7 . . ?
C8 C9 H9 108.7 . . ?
C15 C10 C11 119.80(14) . . ?
C15 C10 C9 120.54(13) . . ?
C11 C10 C9 119.66(14) . . ?
C12 C11 C10 118.41(14) . . ?
C12 C11 C16 120.25(14) . . ?
C10 C11 C16 121.31(14) . . ?
C13 C12 C11 121.75(14) . . ?
C13 C12 H12 119.1 . . ?
C11 C12 H12 119.1 . . ?
C14 C13 C12 119.33(14) . . ?
C14 C13 H13 120.3 . . ?
C12 C13 H13 120.3 . . ?
C13 C14 C15 119.84(14) . . ?
C13 C14 H14 120.1 . . ?
C15 C14 H14 120.1 . . ?
C10 C15 C14 120.86(14) . . ?
C10 C15 H15 119.6 . . ?
C14 C15 H15 119.6 . . ?
C11 C16 H16A 109.5 . . ?
C11 C16 H16B 109.5 . . ?
H16A C16 H16B 109.5 . . ?
C11 C16 H16C 109.5 . . ?
H16A C16 H16C 109.5 . . ?
H16B C16 H16C 109.5 . . ?
C1 N1 C7 118.00(12) . . ?
C1 N1 O1 107.70(11) . . ?
C7 N1 O1 102.77(11) . . ?
C9 O1 N1 104.09(10) . . ?

loop_
_geom_bond_atom_site_label_1
_geom_bond_atom_site_label_2
_geom_bond_distance
_geom_bond_site_symmetry_2
_geom_bond_publ_flag
C1 C2 1.399(2) . ?
C1 C6 1.409(2) . ?
C1 N1 1.413(2) . ?
C2 C3 1.387(2) . ?
C2 H2 0.9500 . ?
C3 C4 1.395(2) . ?
C3 H3 0.9500 . ?
C4 C5 1.389(2) . ?
C4 H4 0.9500 . ?
C5 C6 1.389(2) . ?
C5 H5 0.9500 . ?
C6 H6 0.9500 . ?
C7 N1 1.470(2) . ?
C7 C8 1.524(2) . ?
C7 H7A 0.9900 . ?
C7 H7B 0.9900 . ?
C8 C9 1.561(2) . ?
C8 H8A 0.9900 . ?
C8 H8B 0.9900 . ?
C9 O1 1.4392(18) . ?
C9 C10 1.515(2) . ?
C9 H9 1.0000 . ?
C10 C15 1.395(2) . ?
C10 C11 1.405(2) . ?
C11 C12 1.399(2) . ?
C11 C16 1.515(2) . ?
C12 C13 1.395(2) . ?
C12 H12 0.9500 . ?
C13 C14 1.386(2) . ?
C13 H13 0.9500 . ?
C14 C15 1.396(2) . ?
C14 H14 0.9500 . ?
C15 H15 0.9500 . ?
C16 H16A 0.9800 . ?
C16 H16B 0.9800 . ?
C16 H16C 0.9800 . ?
N1 O1 1.4761(16) . ?

loop_
_geom_torsion_atom_site_label_1
_geom_torsion_atom_site_label_2
_geom_torsion_atom_site_label_3
_geom_torsion_atom_site_label_4
_geom_torsion
_geom_torsion_site_symmetry_1
_geom_torsion_site_symmetry_2
_geom_torsion_site_symmetry_3
_geom_torsion_site_symmetry_4
_geom_torsion_publ_flag
C6 C1 C2 C3 1.3(2) . . . . ?
N1 C1 C2 C3 177.02(14) . . . . ?
C1 C2 C3 C4 0.1(2) . . . . ?
C2 C3 C4 C5 -1.4(2) . . . . ?
C3 C4 C5 C6 1.2(2) . . . . ?
C4 C5 C6 C1 0.2(2) . . . . ?
C2 C1 C6 C5 -1.5(2) . . . . ?
N1 C1 C6 C5 -177.18(13) . . . . ?
N1 C7 C8 C9 -25.60(14) . . . . ?
C7 C8 C9 O1 -1.85(14) . . . . ?
C7 C8 C9 C10 120.99(13) . . . . ?
O1 C9 C10 C15 19.44(19) . . . . ?
C8 C9 C10 C15 -99.72(16) . . . . ?
O1 C9 C10 C11 -161.16(12) . . . . ?
C8 C9 C10 C11 79.68(17) . . . . ?
C15 C10 C11 C12 0.6(2) . . . . ?
C9 C10 C11 C12 -178.80(13) . . . . ?
C15 C10 C11 C16 -177.38(14) . . . . ?
C9 C10 C11 C16 3.2(2) . . . . ?
C10 C11 C12 C13 0.2(2) . . . . ?
C16 C11 C12 C13 178.23(14) . . . . ?
C11 C12 C13 C14 -0.7(2) . . . . ?
C12 C13 C14 C15 0.4(2) . . . . ?
C11 C10 C15 C14 -1.0(2) . . . . ?
C9 C10 C15 C14 178.44(13) . . . . ?
C13 C14 C15 C10 0.5(2) . . . . ?
C2 C1 N1 C7 32.35(19) . . . . ?
C6 C1 N1 C7 -151.96(14) . . . . ?
C2 C1 N1 O1 147.98(13) . . . . ?
C6 C1 N1 O1 -36.34(17) . . . . ?
C8 C7 N1 C1 162.13(12) . . . . ?
C8 C7 N1 O1 43.85(13) . . . . ?
C10 C9 O1 N1 -94.76(13) . . . . ?
C8 C9 O1 N1 28.69(13) . . . . ?
C1 N1 O1 C9 -171.42(11) . . . . ?
C7 N1 O1 C9 -46.13(13) . . . . ?
